data_1539027
loop_
_publ_author_name
'Reehuis, M.'
'Vomhof, T.'
'Jeitschko, W.'

_publ_section_title
;
 Magnetic properties of U Co2 P2 with CaBe2Ge2-type structure and Ln Ni2
 P2 (Ln= Gd-Tb) with ThCr2Si2-type structure
;
_journal_name_full 'Journal of the Less-Common Metals'
_journal_page_first 139
_journal_page_last 145
_journal_volume 169
_journal_year 1991
_chemical_formula_sum 'Ho Ni2 P2'
_space_group_IT_number 139
_symmetry_space_group_name_Hall '-I 4 2'
_symmetry_space_group_name_H-M 'I 4/m m m'
_cell_angle_alpha 90
_cell_angle_beta 90
_cell_angle_gamma 90
_cell_formula_units_Z 2
_cell_length_a 3.8484
_cell_length_b 3.8484
_cell_length_c 9.338
_cell_volume 138.297
_citation_journal_id_ASTM JCOMAH
_cod_data_source_file Reehuis_JCOMAH_1991_182.cif
_cod_data_source_block Ho1Ni2P2
_cod_original_cell_volume 138.2975
_cod_original_formula_sum 'Ho1 Ni2 P2'
_cod_database_code 1539027

loop_
_symmetry_equiv_pos_as_xyz
x,y,z
-y,x,z
-x,-y,z
y,-x,z
x,-y,-z
y,x,-z
-x,y,-z
-y,-x,-z
-x,-y,-z
y,-x,-z
x,y,-z
-y,x,-z
-x,y,z
-y,-x,z
x,-y,z
y,x,z
x+1/2,y+1/2,z+1/2
-y+1/2,x+1/2,z+1/2
-x+1/2,-y+1/2,z+1/2
y+1/2,-x+1/2,z+1/2
x+1/2,-y+1/2,-z+1/2
y+1/2,x+1/2,-z+1/2
-x+1/2,y+1/2,-z+1/2
-y+1/2,-x+1/2,-z+1/2
-x+1/2,-y+1/2,-z+1/2
y+1/2,-x+1/2,-z+1/2
x+1/2,y+1/2,-z+1/2
-y+1/2,x+1/2,-z+1/2
-x+1/2,y+1/2,z+1/2
-y+1/2,-x+1/2,z+1/2
x+1/2,-y+1/2,z+1/2
y+1/2,x+1/2,z+1/2

loop_
_atom_site_label
_atom_site_type_symbol
_atom_site_fract_x
_atom_site_fract_y
_atom_site_fract_z
_atom_site_occupancy
_atom_site_U_iso_or_equiv
Ho1 Ho 0 0 0 1 0.0
Ni1 Ni 0 0.5 0.25 1 0.0
P1 P 0 0 0.376 1 0.0
